data_2236967
loop_
_publ_author_name
'Maji, Biplab'
'Berionni, Guillaume'
'Mayr, Herbert'
'Mayer, Peter'

_publ_section_title
;
 5-[(<i>E</i>)-Methoxy(phenyl)methylidene]-1,3,4-triphenyl-4,5-dihydro-1<i>H</i>-1,2,4-triazole
;
_journal_coeditor_code LX2259
_journal_issue 12
_journal_name_full 'Acta Crystallographica Section E'
_journal_page_first o3307
_journal_paper_doi 10.1107/S1600536812045692
_journal_volume 68
_journal_year 2012
_chemical_formula_iupac 'C28 H23 N3 O'
_chemical_formula_moiety 'C28 H23 N3 O'
_chemical_formula_sum 'C28 H23 N3 O'
_chemical_formula_weight 417.49
_chemical_name_systematic
;
5-[(<i>E</i>)-Methoxy(phenyl)methylidene]-1,3,4-triphenyl-4,5-dihydro-
1<i>H</i>-1,2,4-triazole
;
_space_group_IT_number 14
_symmetry_cell_setting monoclinic
_symmetry_space_group_name_Hall '-P 2ybc'
_symmetry_space_group_name_H-M 'P 1 21/c 1'
_atom_sites_solution_hydrogens geom
_atom_sites_solution_primary direct
_atom_sites_solution_secondary difmap
_audit_creation_method SHELXL97
_cell_angle_alpha 90.00
_cell_angle_beta 93.7490(10)
_cell_angle_gamma 90.00
_cell_formula_units_Z 4
_cell_length_a 5.8831(2)
_cell_length_b 10.5560(2)
_cell_length_c 35.0548(8)
_cell_measurement_reflns_used 6637
_cell_measurement_temperature 200(2)
_cell_measurement_theta_max 25.350
_cell_measurement_theta_min 3.134
_cell_volume 2172.31(10)
_computing_cell_refinement 'SCALEPACK (Otwinowski & Minor, 1997)'
_computing_data_collection 'COLLECT (Nonius, 1998)'
_computing_data_reduction
;
DENZO and SCALEPACK (Otwinowski & Minor, 1997)
;
_computing_molecular_graphics
;
ORTEP-3 (Farrugia, 1997)
;
_computing_publication_material 'PLATON (Spek, 2009)'
_computing_structure_refinement 'SHELXL97 (Sheldrick, 2008)'
_computing_structure_solution 'SIR97 (Altomare <i>et al.</i>, 1999)'
_diffrn_ambient_temperature 200(2)
_diffrn_detector_area_resol_mean 9
_diffrn_measured_fraction_theta_full 0.995
_diffrn_measured_fraction_theta_max 0.995
_diffrn_measurement_device '95mm CCD camera on \k-goniostat'
_diffrn_measurement_device_type 'Nonius KappaCCD'
_diffrn_measurement_method 'CCD; rotation images'
_diffrn_radiation_monochromator 'MONTEL, graded multilayered X-ray optics'
_diffrn_radiation_source 'rotating anode'
_diffrn_radiation_type MoK\a
_diffrn_radiation_wavelength 0.71073
_diffrn_reflns_av_R_equivalents 0.0578
_diffrn_reflns_av_sigmaI/netI 0.0519
_diffrn_reflns_limit_h_max 6
_diffrn_reflns_limit_h_min -6
_diffrn_reflns_limit_k_max 12
_diffrn_reflns_limit_k_min -12
_diffrn_reflns_limit_l_max 41
_diffrn_reflns_limit_l_min -41
_diffrn_reflns_number 12170
_diffrn_reflns_theta_full 25.00
_diffrn_reflns_theta_max 25.00
_diffrn_reflns_theta_min 3.47
_exptl_absorpt_coefficient_mu 0.079
_exptl_absorpt_correction_type none
_exptl_crystal_colour yellow
_exptl_crystal_density_diffrn 1.277
_exptl_crystal_density_method 'not measured'
_exptl_crystal_description rod
_exptl_crystal_F_000 880
_exptl_crystal_size_max 0.35
_exptl_crystal_size_mid 0.09
_exptl_crystal_size_min 0.04
_refine_diff_density_max 0.138
_refine_diff_density_min -0.166
_refine_ls_extinction_method none
_refine_ls_goodness_of_fit_ref 1.018
_refine_ls_hydrogen_treatment constr
_refine_ls_matrix_type full
_refine_ls_number_parameters 290
_refine_ls_number_reflns 3797
_refine_ls_number_restraints 0
_refine_ls_restrained_S_all 1.018
_refine_ls_R_factor_all 0.0816
_refine_ls_R_factor_gt 0.0449
_refine_ls_shift/su_max 0.000
_refine_ls_shift/su_mean 0.000
_refine_ls_structure_factor_coef Fsqd
_refine_ls_weighting_details 'calc w=1/[\s^2^(Fo^2^)+(0.0489P)^2^+0.5794P] where P=(Fo^2^+2Fc^2^)/3'
_refine_ls_weighting_scheme calc
_refine_ls_wR_factor_gt 0.0997
_refine_ls_wR_factor_ref 0.1162
_reflns_number_gt 2601
_reflns_number_total 3797
_reflns_threshold_expression I>2sigma(I)
_cod_data_source_file lx2259.cif
_cod_data_source_block I
_cod_original_sg_symbol_H-M 'P 21/c'
_cod_database_code 2236967
_cod_database_fobs_code 2236967

loop_
_symmetry_equiv_pos_as_xyz
'x, y, z'
'-x, y+1/2, -z+1/2'
'-x, -y, -z'
'x, -y-1/2, z-1/2'

loop_
_atom_site_type_symbol
_atom_site_label
_atom_site_fract_x
_atom_site_fract_y
_atom_site_fract_z
_atom_site_U_iso_or_equiv
_atom_site_adp_type
_atom_site_calc_flag
_atom_site_refinement_flags
_atom_site_occupancy
_atom_site_symmetry_multiplicity
O O1 1.1775(2) 1.09309(12) 0.07479(4) 0.0400(4) Uani d . 1 1
N N1 1.0129(3) 0.87548(14) 0.15014(4) 0.0372(4) Uani d . 1 1
N N2 0.8760(3) 0.91293(15) 0.17968(5) 0.0397(4) Uani d . 1 1
N N3 0.9369(3) 1.07815(14) 0.14195(4) 0.0334(4) Uani d . 1 1
C C1 0.8328(3) 1.03112(18) 0.17323(5) 0.0343(5) Uani d . 1 1
C C2 1.0374(3) 0.97436(17) 0.12411(5) 0.0328(5) Uani d . 1 1
C C3 1.1547(3) 0.76856(18) 0.15771(5) 0.0362(5) Uani d . 1 1
C C4 1.3673(4) 0.7594(2) 0.14287(6) 0.0428(5) Uani d . 1 1
H H4 1.4222 0.8266 0.1280 0.051 Uiso calc R 1 1
C C5 1.4982(4) 0.6526(2) 0.14986(6) 0.0513(6) Uani d . 1 1
H H5 1.6422 0.6459 0.1392 0.062 Uiso calc R 1 1
C C6 1.4236(4) 0.5561(2) 0.17190(7) 0.0579(7) Uani d . 1 1
H H6 1.5132 0.4819 0.1761 0.070 Uiso calc R 1 1
C C7 1.2164(4) 0.5677(2) 0.18806(6) 0.0539(6) Uani d . 1 1
H H7 1.1665 0.5025 0.2042 0.065 Uiso calc R 1 1
C C8 1.0811(4) 0.67325(18) 0.18098(6) 0.0429(5) Uani d . 1 1
H H8 0.9384 0.6802 0.1920 0.051 Uiso calc R 1 1
C C9 0.6887(3) 1.10815(17) 0.19698(5) 0.0347(5) Uani d . 1 1
C C10 0.4797(4) 1.06009(19) 0.20649(6) 0.0397(5) Uani d . 1 1
H H10 0.4299 0.9795 0.1972 0.048 Uiso calc R 1 1
C C11 0.3445(4) 1.1301(2) 0.22955(6) 0.0451(5) Uani d . 1 1
H H11 0.2019 1.0971 0.2361 0.054 Uiso calc R 1 1
C C12 0.4148(4) 1.2471(2) 0.24312(6) 0.0481(6) Uani d . 1 1
H H12 0.3214 1.2947 0.2589 0.058 Uiso calc R 1 1
C C13 0.6216(4) 1.2945(2) 0.23355(6) 0.0477(6) Uani d . 1 1
H H13 0.6703 1.3751 0.2429 0.057 Uiso calc R 1 1
C C14 0.7589(4) 1.22654(18) 0.21059(6) 0.0415(5) Uani d . 1 1
H H14 0.9009 1.2604 0.2041 0.050 Uiso calc R 1 1
C C15 0.8681(3) 1.19569(17) 0.12357(5) 0.0325(5) Uani d . 1 1
C C16 1.0135(4) 1.29802(18) 0.12531(6) 0.0399(5) Uani d . 1 1
H H16 1.1605 1.2911 0.1381 0.048 Uiso calc R 1 1
C C17 0.9442(4) 1.41053(19) 0.10842(6) 0.0464(6) Uani d . 1 1
H H17 1.0438 1.4815 0.1094 0.056 Uiso calc R 1 1
C C18 0.7300(4) 1.4201(2) 0.09014(6) 0.0497(6) Uani d . 1 1
H H18 0.6830 1.4976 0.0783 0.060 Uiso calc R 1 1
C C19 0.5839(4) 1.3179(2) 0.08887(6) 0.0493(6) Uani d . 1 1
H H19 0.4358 1.3253 0.0765 0.059 Uiso calc R 1 1
C C20 0.6534(4) 1.20490(19) 0.10556(6) 0.0414(5) Uani d . 1 1
H H20 0.5540 1.1339 0.1047 0.050 Uiso calc R 1 1
C C21 1.1253(3) 0.97381(18) 0.08928(5) 0.0355(5) Uani d . 1 1
C C22 1.1836(3) 0.86455(18) 0.06625(5) 0.0368(5) Uani d . 1 1
C C23 1.0535(4) 0.75417(19) 0.06459(6) 0.0450(5) Uani d . 1 1
H H23 0.9233 0.7483 0.0792 0.054 Uiso calc R 1 1
C C24 1.1113(4) 0.6529(2) 0.04203(6) 0.0533(6) Uani d . 1 1
H H24 1.0203 0.5785 0.0412 0.064 Uiso calc R 1 1
C C25 1.2999(5) 0.6594(2) 0.02071(7) 0.0588(7) Uani d . 1 1
H H25 1.3400 0.5897 0.0054 0.071 Uiso calc R 1 1
C C26 1.4289(4) 0.7680(2) 0.02195(7) 0.0594(7) Uani d . 1 1
H H26 1.5592 0.7731 0.0074 0.071 Uiso calc R 1 1
C C27 1.3718(4) 0.8695(2) 0.04401(6) 0.0499(6) Uani d . 1 1
H H27 1.4619 0.9442 0.0441 0.060 Uiso calc R 1 1
C C28 1.0477(4) 1.1273(2) 0.04035(6) 0.0510(6) Uani d . 1 1
H H28A 1.1075 1.0825 0.0187 0.077 Uiso calc R 1 1
H H28B 1.0590 1.2189 0.0363 0.077 Uiso calc R 1 1
H H28C 0.8878 1.1040 0.0425 0.077 Uiso calc R 1 1

loop_
_atom_site_aniso_label
_atom_site_aniso_U_11
_atom_site_aniso_U_22
_atom_site_aniso_U_33
_atom_site_aniso_U_12
_atom_site_aniso_U_13
_atom_site_aniso_U_23
O1 0.0444(9) 0.0394(8) 0.0369(8) -0.0049(7) 0.0075(6) 0.0010(6)
N1 0.0436(10) 0.0337(9) 0.0356(9) 0.0083(8) 0.0126(8) 0.0004(7)
N2 0.0493(11) 0.0336(10) 0.0378(10) 0.0050(8) 0.0148(8) -0.0009(7)
N3 0.0384(10) 0.0302(8) 0.0323(9) 0.0020(7) 0.0084(7) 0.0001(7)
C1 0.0369(12) 0.0326(11) 0.0340(11) -0.0005(9) 0.0064(9) 0.0008(9)
C2 0.0330(11) 0.0319(10) 0.0336(11) 0.0006(9) 0.0030(9) 0.0000(9)
C3 0.0426(13) 0.0344(11) 0.0312(11) 0.0057(10) -0.0011(9) -0.0055(9)
C4 0.0450(14) 0.0458(13) 0.0370(12) 0.0076(11) -0.0017(10) -0.0063(10)
C5 0.0514(15) 0.0560(15) 0.0451(13) 0.0192(12) -0.0066(11) -0.0098(11)
C6 0.0674(18) 0.0483(15) 0.0555(15) 0.0257(13) -0.0155(13) -0.0093(12)
C7 0.0787(19) 0.0355(12) 0.0454(14) 0.0039(12) -0.0113(13) 0.0016(10)
C8 0.0542(14) 0.0358(11) 0.0381(12) 0.0029(10) -0.0012(10) -0.0015(9)
C9 0.0426(13) 0.0336(11) 0.0284(10) 0.0058(9) 0.0065(9) 0.0029(8)
C10 0.0449(13) 0.0359(11) 0.0390(12) 0.0040(10) 0.0080(10) 0.0032(9)
C11 0.0481(14) 0.0484(13) 0.0398(12) 0.0090(11) 0.0116(10) 0.0072(10)
C12 0.0619(16) 0.0417(13) 0.0427(12) 0.0172(12) 0.0189(11) 0.0016(10)
C13 0.0670(16) 0.0351(12) 0.0419(13) 0.0070(11) 0.0117(11) -0.0023(9)
C14 0.0497(13) 0.0352(11) 0.0404(12) 0.0020(10) 0.0094(10) -0.0003(9)
C15 0.0382(12) 0.0308(10) 0.0294(11) 0.0030(9) 0.0080(9) -0.0002(8)
C16 0.0429(13) 0.0392(12) 0.0375(12) -0.0044(10) 0.0018(10) 0.0011(9)
C17 0.0629(16) 0.0356(12) 0.0409(12) -0.0064(11) 0.0061(11) 0.0013(10)
C18 0.0699(17) 0.0383(12) 0.0420(13) 0.0154(12) 0.0118(12) 0.0055(10)
C19 0.0459(14) 0.0576(15) 0.0445(14) 0.0124(12) 0.0032(10) 0.0075(11)
C20 0.0387(13) 0.0453(12) 0.0405(12) 0.0000(10) 0.0044(10) 0.0036(10)
C21 0.0358(12) 0.0368(11) 0.0342(11) -0.0008(9) 0.0061(9) 0.0026(9)
C22 0.0378(12) 0.0417(12) 0.0311(11) 0.0042(10) 0.0040(9) -0.0001(9)
C23 0.0575(15) 0.0437(12) 0.0345(12) -0.0014(11) 0.0092(10) -0.0017(10)
C24 0.0801(18) 0.0407(13) 0.0395(13) 0.0006(12) 0.0069(13) -0.0013(10)
C25 0.0808(19) 0.0521(15) 0.0442(14) 0.0205(14) 0.0095(13) -0.0076(11)
C26 0.0567(16) 0.0711(17) 0.0526(15) 0.0123(14) 0.0199(12) -0.0093(13)
C27 0.0448(14) 0.0585(14) 0.0475(13) -0.0009(11) 0.0119(11) -0.0046(11)
C28 0.0662(16) 0.0509(13) 0.0359(12) 0.0018(12) 0.0034(11) 0.0062(10)

loop_
_atom_type_symbol
_atom_type_description
_atom_type_scat_dispersion_real
_atom_type_scat_dispersion_imag
_atom_type_scat_source
C C 0.0033 0.0016 'International Tables Vol C Tables 4.2.6.8 and 6.1.1.4'
H H 0.0000 0.0000 'International Tables Vol C Tables 4.2.6.8 and 6.1.1.4'
N N 0.0061 0.0033 'International Tables Vol C Tables 4.2.6.8 and 6.1.1.4'
O O 0.0106 0.0060 'International Tables Vol C Tables 4.2.6.8 and 6.1.1.4'

loop_
_geom_angle_atom_site_label_1
_geom_angle_atom_site_label_2
_geom_angle_atom_site_label_3
_geom_angle
C21 O1 C28 114.57(15)
C2 N1 N2 110.97(14)
C2 N1 C3 129.13(16)
N2 N1 C3 116.30(15)
C1 N2 N1 104.95(15)
C1 N3 C2 107.04(15)
C1 N3 C15 122.47(15)
C2 N3 C15 125.66(15)
N2 C1 N3 113.19(17)
N2 C1 C9 123.34(17)
N3 C1 C9 123.48(16)
C21 C2 N1 130.15(17)
C21 C2 N3 126.72(17)
N1 C2 N3 103.07(15)
C8 C3 C4 119.67(19)
C8 C3 N1 119.11(18)
C4 C3 N1 121.21(18)
C5 C4 C3 119.8(2)
C5 C4 H4 120.1
C3 C4 H4 120.1
C6 C5 C4 120.9(2)
C6 C5 H5 119.6
C4 C5 H5 119.6
C5 C6 C7 119.3(2)
C5 C6 H6 120.3
C7 C6 H6 120.3
C8 C7 C6 120.7(2)
C8 C7 H7 119.6
C6 C7 H7 119.6
C7 C8 C3 119.6(2)
C7 C8 H8 120.2
C3 C8 H8 120.2
C14 C9 C10 119.54(18)
C14 C9 C1 121.43(19)
C10 C9 C1 119.02(17)
C11 C10 C9 119.74(19)
C11 C10 H10 120.1
C9 C10 H10 120.1
C12 C11 C10 120.6(2)
C12 C11 H11 119.7
C10 C11 H11 119.7
C13 C12 C11 119.5(2)
C13 C12 H12 120.3
C11 C12 H12 120.3
C12 C13 C14 120.9(2)
C12 C13 H13 119.5
C14 C13 H13 119.5
C13 C14 C9 119.7(2)
C13 C14 H14 120.1
C9 C14 H14 120.2
C16 C15 C20 120.87(18)
C16 C15 N3 119.97(17)
C20 C15 N3 119.13(17)
C15 C16 C17 119.50(19)
C15 C16 H16 120.3
C17 C16 H16 120.3
C16 C17 C18 119.9(2)
C16 C17 H17 120.1
C18 C17 H17 120.1
C19 C18 C17 120.4(2)
C19 C18 H18 119.8
C17 C18 H18 119.8
C18 C19 C20 119.8(2)
C18 C19 H19 120.1
C20 C19 H19 120.1
C15 C20 C19 119.5(2)
C15 C20 H20 120.2
C19 C20 H20 120.2
C2 C21 O1 115.37(16)
C2 C21 C22 128.13(17)
O1 C21 C22 116.40(16)
C23 C22 C27 117.48(19)
C23 C22 C21 122.35(18)
C27 C22 C21 120.15(18)
C24 C23 C22 121.0(2)
C24 C23 H23 119.5
C22 C23 H23 119.5
C25 C24 C23 120.5(2)
C25 C24 H24 119.8
C23 C24 H24 119.8
C26 C25 C24 119.1(2)
C26 C25 H25 120.4
C24 C25 H25 120.4
C25 C26 C27 120.8(2)
C25 C26 H26 119.6
C27 C26 H26 119.6
C26 C27 C22 121.1(2)
C26 C27 H27 119.4
C22 C27 H27 119.4
O1 C28 H28A 109.5
O1 C28 H28B 109.5
H28A C28 H28B 109.5
O1 C28 H28C 109.5
H28A C28 H28C 109.5
H28B C28 H28C 109.5

loop_
_geom_bond_atom_site_label_1
_geom_bond_atom_site_label_2
_geom_bond_distance
O1 C21 1.399(2)
O1 C28 1.432(2)
N1 C2 1.400(2)
N1 N2 1.410(2)
N1 C3 1.418(2)
N2 C1 1.290(2)
N3 C1 1.383(2)
N3 C2 1.411(2)
N3 C15 1.444(2)
C1 C9 1.471(3)
C2 C21 1.357(3)
C3 C8 1.383(3)
C3 C4 1.389(3)
C4 C5 1.379(3)
C4 H4 0.9500
C5 C6 1.368(3)
C5 H5 0.9500
C6 C7 1.383(3)
C6 H6 0.9500
C7 C8 1.382(3)
C7 H7 0.9500
C8 H8 0.9500
C9 C14 1.391(3)
C9 C10 1.391(3)
C10 C11 1.384(3)
C10 H10 0.9500
C11 C12 1.377(3)
C11 H11 0.9500
C12 C13 1.377(3)
C12 H12 0.9500
C13 C14 1.378(3)
C13 H13 0.9500
C14 H14 0.9500
C15 C16 1.377(3)
C15 C20 1.378(3)
C16 C17 1.377(3)
C16 H16 0.9500
C17 C18 1.380(3)
C17 H17 0.9500
C18 C19 1.378(3)
C18 H18 0.9500
C19 C20 1.379(3)
C19 H19 0.9500
C20 H20 0.9500
C21 C22 1.461(3)
C22 C23 1.393(3)
C22 C27 1.396(3)
C23 C24 1.385(3)
C23 H23 0.9500
C24 C25 1.379(3)
C24 H24 0.9500
C25 C26 1.374(3)
C25 H25 0.9500
C26 C27 1.375(3)
C26 H26 0.9500
C27 H27 0.9500
C28 H28A 0.9800
C28 H28B 0.9800
C28 H28C 0.9800

loop_
_geom_hbond_atom_site_label_D
_geom_hbond_atom_site_label_H
_geom_hbond_atom_site_label_A
_geom_hbond_site_symmetry_A
_geom_hbond_distance_DH
_geom_hbond_distance_HA
_geom_hbond_distance_DA
_geom_hbond_angle_DHA
_geom_hbond_publ_flag
C20 H20 O1 1_455 0.95 2.43 3.162(3) 134.2 yes

loop_
_geom_torsion_atom_site_label_1
_geom_torsion_atom_site_label_2
_geom_torsion_atom_site_label_3
_geom_torsion_atom_site_label_4
_geom_torsion
C2 N1 N2 C1 -4.0(2)
C3 N1 N2 C1 156.58(17)
N1 N2 C1 N3 -1.9(2)
N1 N2 C1 C9 178.51(17)
C2 N3 C1 N2 7.0(2)
C15 N3 C1 N2 163.63(17)
C2 N3 C1 C9 -173.41(17)
C15 N3 C1 C9 -16.8(3)
N2 N1 C2 C21 -169.4(2)
C3 N1 C2 C21 33.2(3)
N2 N1 C2 N3 7.94(19)
C3 N1 C2 N3 -149.47(18)
C1 N3 C2 C21 168.75(19)
C15 N3 C2 C21 13.1(3)
C1 N3 C2 N1 -8.70(19)
C15 N3 C2 N1 -164.34(16)
C2 N1 C3 C8 -171.14(18)
N2 N1 C3 C8 32.4(2)
C2 N1 C3 C4 10.3(3)
N2 N1 C3 C4 -146.16(18)
C8 C3 C4 C5 3.3(3)
N1 C3 C4 C5 -178.13(17)
C3 C4 C5 C6 -1.3(3)
C4 C5 C6 C7 -1.5(3)
C5 C6 C7 C8 2.4(3)
C6 C7 C8 C3 -0.5(3)
C4 C3 C8 C7 -2.4(3)
N1 C3 C8 C7 178.99(17)
N2 C1 C9 C14 131.4(2)
N3 C1 C9 C14 -48.1(3)
N2 C1 C9 C10 -47.4(3)
N3 C1 C9 C10 133.1(2)
C14 C9 C10 C11 -0.4(3)
C1 C9 C10 C11 178.48(18)
C9 C10 C11 C12 0.1(3)
C10 C11 C12 C13 0.0(3)
C11 C12 C13 C14 0.1(3)
C12 C13 C14 C9 -0.3(3)
C10 C9 C14 C13 0.5(3)
C1 C9 C14 C13 -178.36(18)
C1 N3 C15 C16 112.9(2)
C2 N3 C15 C16 -95.0(2)
C1 N3 C15 C20 -64.9(2)
C2 N3 C15 C20 87.3(2)
C20 C15 C16 C17 -0.8(3)
N3 C15 C16 C17 -178.53(18)
C15 C16 C17 C18 0.4(3)
C16 C17 C18 C19 0.5(3)
C17 C18 C19 C20 -0.8(3)
C16 C15 C20 C19 0.4(3)
N3 C15 C20 C19 178.17(18)
C18 C19 C20 C15 0.4(3)
N1 C2 C21 O1 -164.52(18)
N3 C2 C21 O1 18.7(3)
N1 C2 C21 C22 11.7(3)
N3 C2 C21 C22 -165.01(19)
C28 O1 C21 C2 -116.42(19)
C28 O1 C21 C22 66.9(2)
C2 C21 C22 C23 37.1(3)
O1 C21 C22 C23 -146.70(18)
C2 C21 C22 C27 -144.7(2)
O1 C21 C22 C27 31.5(3)
C27 C22 C23 C24 0.8(3)
C21 C22 C23 C24 179.02(19)
C22 C23 C24 C25 0.1(3)
C23 C24 C25 C26 -0.4(3)
C24 C25 C26 C27 -0.1(4)
C25 C26 C27 C22 1.0(4)
C23 C22 C27 C26 -1.3(3)
C21 C22 C27 C26 -179.6(2)

loop_
_cod_related_entry_id
_cod_related_entry_database
_cod_related_entry_code
1 ChemSpider 30658242
